data_4031965
loop_
_publ_author_name
'Gayakhe, Vijay'
'Ardhapure, Ajaykumar'
'Kapdi, Anant R.'
'Sanghvi, Yogesh S.'
'Serrano, Jose Luis'
'Garc\'ia, Luis'
'P\'erez, Jose'
'Garc\'ia, Joaqu\'im'
'S\'anchez, Gregorio'
'Fischer, Christian'
'Schulzke, Carola'

_publ_section_title
;
 Water-Soluble Pd-Imidate Complexes: Broadly Applicable Catalysts for the
 Synthesis of Chemically Modified Nucleosides via Pd-Catalyzed
 Cross-Coupling.
;
_journal_issue 7
_journal_name_full 'The Journal of organic chemistry'
_journal_page_first 2713
_journal_page_last 2729
_journal_paper_doi 10.1021/acs.joc.5b02475
_journal_volume 81
_journal_year 2016
_chemical_formula_moiety 'C26 H24 N5 O3 P Pd'
_chemical_formula_sum 'C26 H24 N5 O3 P Pd'
_chemical_formula_weight 591.87
_chemical_name_systematic
;
 ?
;
_space_group_IT_number 29
_symmetry_cell_setting orthorhombic
_symmetry_space_group_name_Hall 'P -2ac 2a'
_symmetry_space_group_name_H-M 'P 21 c a'
_atom_sites_solution_hydrogens geom
_atom_sites_solution_primary direct
_atom_sites_solution_secondary difmap
_audit_creation_method SHELXL-97
_cell_angle_alpha 90.00
_cell_angle_beta 90.00
_cell_angle_gamma 90.00
_cell_formula_units_Z 4
_cell_length_a 9.3167(6)
_cell_length_b 12.8999(8)
_cell_length_c 20.3246(14)
_cell_measurement_temperature 100(2)
_cell_volume 2442.7(3)
_computing_structure_refinement 'SHELXL-97 (Sheldrick, 1997)'
_diffrn_ambient_temperature 100(2)
_diffrn_measured_fraction_theta_full 0.000
_diffrn_measured_fraction_theta_max 0.998
_diffrn_measurement_device_type 'Bruker SMART APEX CCD'
_diffrn_radiation_monochromator graphite
_diffrn_radiation_source 'fine-focus sealed tube'
_diffrn_radiation_type MoK\a
_diffrn_radiation_wavelength 0.71073
_diffrn_reflns_av_R_equivalents 0.0575
_diffrn_reflns_av_sigmaI/netI 0.0456
_diffrn_reflns_limit_h_max 13
_diffrn_reflns_limit_h_min -13
_diffrn_reflns_limit_k_max 18
_diffrn_reflns_limit_k_min -18
_diffrn_reflns_limit_l_max 29
_diffrn_reflns_limit_l_min -29
_diffrn_reflns_number 45038
_diffrn_reflns_theta_full 0.50
_diffrn_reflns_theta_max 30.60
_diffrn_reflns_theta_min 2.55
_exptl_absorpt_coefficient_mu 0.865
_exptl_absorpt_correction_T_max 0.9829
_exptl_absorpt_correction_T_min 0.9034
_exptl_absorpt_correction_type multi-scan
_exptl_absorpt_process_details SADABS
_exptl_crystal_colour yellow
_exptl_crystal_density_diffrn 1.609
_exptl_crystal_density_method 'not measured'
_exptl_crystal_description block
_exptl_crystal_F_000 1200
_exptl_crystal_size_max 0.12
_exptl_crystal_size_mid 0.08
_exptl_crystal_size_min 0.02
_refine_diff_density_max 0.599
_refine_diff_density_min -0.361
_refine_diff_density_rms 0.080
_refine_ls_abs_structure_details 'Flack H D (1983), Acta Cryst. A39, 876-881'
_refine_ls_abs_structure_Flack 0.99(2)
_refine_ls_extinction_method none
_refine_ls_goodness_of_fit_ref 0.995
_refine_ls_hydrogen_treatment constr
_refine_ls_matrix_type full
_refine_ls_number_parameters 325
_refine_ls_number_reflns 7472
_refine_ls_number_restraints 1
_refine_ls_restrained_S_all 0.995
_refine_ls_R_factor_all 0.0459
_refine_ls_R_factor_gt 0.0338
_refine_ls_shift/su_max 0.001
_refine_ls_shift/su_mean 0.000
_refine_ls_structure_factor_coef Fsqd
_refine_ls_weighting_details 'calc w=1/[\s^2^(Fo^2^)+(0.0371P)^2^+2.3997P] where P=(Fo^2^+2Fc^2^)/3'
_refine_ls_weighting_scheme calc
_refine_ls_wR_factor_gt 0.0734
_refine_ls_wR_factor_ref 0.0780
_reflns_number_gt 6432
_reflns_number_total 7472
_reflns_threshold_expression >2sigma(I)
_cod_data_source_file jo5b02475_si_004.cif
_cod_data_source_block IIIa
_cod_original_sg_symbol_H-M P21ca
_cod_database_code 4031965

loop_
_symmetry_equiv_pos_as_xyz
'x, y, z'
'x+1/2, y, -z+1/2'
'x+1/2, -y, -z'
'x, -y, z+1/2'

loop_
_atom_site_label
_atom_site_type_symbol
_atom_site_fract_x
_atom_site_fract_y
_atom_site_fract_z
_atom_site_U_iso_or_equiv
_atom_site_adp_type
_atom_site_occupancy
_atom_site_symmetry_multiplicity
_atom_site_calc_flag
_atom_site_refinement_flags
Pd1 Pd -0.00656(3) 0.385164(13) 0.085857(8) 0.01073(5) Uani 1 1 d .
N1 N -0.0657(3) 0.50432(19) 0.14989(11) 0.0127(5) Uani 1 1 d .
N2 N -0.0377(2) 0.27089(18) 0.15865(11) 0.0138(5) Uani 1 1 d .
N3 N 0.3364(3) 0.2364(2) -0.05884(13) 0.0178(5) Uani 1 1 d .
N4 N 0.2661(3) 0.09270(19) 0.01445(13) 0.0199(6) Uani 1 1 d .
N5 N 0.1189(3) 0.1338(2) -0.08306(12) 0.0188(5) Uani 1 1 d .
O1 O 0.2117(2) 0.68055(17) 0.11383(10) 0.0177(4) Uani 1 1 d .
O2 O -0.1826(3) 0.16422(18) 0.09577(11) 0.0201(5) Uani 1 1 d .
O3 O 0.0993(3) 0.32974(17) 0.24637(11) 0.0226(5) Uani 1 1 d .
P1 P 0.10067(8) 0.26991(5) 0.02019(3) 0.01205(13) Uani 1 1 d .
C4 C -0.0136(4) 0.6661(2) 0.20166(12) 0.0168(5) Uani 1 1 d .
H4 H 0.0403 0.7286 0.2024 0.020 Uiso 1 1 calc R
C9 C -0.0177(4) 0.4760(2) -0.05058(12) 0.0142(5) Uani 1 1 d .
H9 H -0.0724 0.4166 -0.0621 0.017 Uiso 1 1 calc R
C8 C 0.0214(3) 0.4910(2) 0.01537(13) 0.0115(6) Uani 1 1 d .
C3 C -0.1132(4) 0.6456(2) 0.25073(15) 0.0204(6) Uani 1 1 d .
H3 H -0.1299 0.6941 0.2851 0.024 Uiso 1 1 calc R
C7 C 0.0939(3) 0.5834(2) 0.03065(13) 0.0123(5) Uani 1 1 d .
C25 C 0.1837(3) 0.1566(2) 0.06111(16) 0.0184(6) Uani 1 1 d .
H25A H 0.2483 0.1810 0.0966 0.022 Uiso 1 1 calc R
H25B H 0.1076 0.1137 0.0815 0.022 Uiso 1 1 calc R
C12 C 0.1400(3) 0.6512(2) -0.01923(14) 0.0139(5) Uani 1 1 d .
H12 H 0.1952 0.7107 -0.0083 0.017 Uiso 1 1 calc R
C17 C -0.0925(4) 0.0380(3) 0.33221(15) 0.0217(6) Uani 1 1 d .
H17 H -0.0801 0.0077 0.3744 0.026 Uiso 1 1 calc R
C23 C 0.1749(4) 0.0534(2) -0.03858(16) 0.0209(6) Uani 1 1 d .
H23A H 0.0928 0.0159 -0.0188 0.025 Uiso 1 1 calc R
H23B H 0.2308 0.0029 -0.0648 0.025 Uiso 1 1 calc R
C21 C 0.3842(3) 0.1524(2) -0.01550(16) 0.0202(6) Uani 1 1 d .
H21A H 0.4439 0.1823 0.0200 0.024 Uiso 1 1 calc R
H21B H 0.4455 0.1044 -0.0411 0.024 Uiso 1 1 calc R
C10 C 0.0212(3) 0.5455(2) -0.09943(13) 0.0160(7) Uani 1 1 d .
H10 H -0.0093 0.5344 -0.1435 0.019 Uiso 1 1 calc R
C11 C 0.1049(3) 0.6314(2) -0.08412(14) 0.0167(6) Uani 1 1 d .
H11 H 0.1378 0.6762 -0.1180 0.020 Uiso 1 1 calc R
C5 C 0.0065(4) 0.5945(2) 0.15160(12) 0.0137(5) Uani 1 1 d .
C18 C -0.0201(5) 0.1296(2) 0.31700(14) 0.0198(6) Uani 1 1 d .
H18 H 0.0407 0.1625 0.3482 0.024 Uiso 1 1 calc R
C6 C 0.1157(3) 0.6204(2) 0.09884(14) 0.0124(5) Uani 1 1 d .
C20 C 0.0179(3) 0.2668(2) 0.22204(13) 0.0153(6) Uani 1 1 d .
C14 C -0.1284(3) 0.1223(2) 0.20947(14) 0.0158(6) Uani 1 1 d .
C13 C -0.1233(3) 0.1857(2) 0.14782(14) 0.0153(5) Uani 1 1 d .
C15 C -0.2024(3) 0.0319(2) 0.22396(15) 0.0188(6) Uani 1 1 d .
H15 H -0.2638 -0.0002 0.1927 0.023 Uiso 1 1 calc R
C2 C -0.1876(3) 0.5528(2) 0.24829(15) 0.0194(6) Uani 1 1 d .
H2 H -0.2563 0.5367 0.2813 0.023 Uiso 1 1 calc R
C1 C -0.1619(3) 0.4844(2) 0.19809(14) 0.0156(6) Uani 1 1 d .
H1 H -0.2133 0.4208 0.1971 0.019 Uiso 1 1 calc R
C16 C -0.1821(4) -0.0099(2) 0.28686(16) 0.0228(7) Uani 1 1 d .
H16 H -0.2305 -0.0720 0.2987 0.027 Uiso 1 1 calc R
C22 C 0.2406(4) 0.1935(2) -0.10903(15) 0.0196(6) Uani 1 1 d .
H22A H 0.2973 0.1480 -0.1384 0.023 Uiso 1 1 calc R
H22B H 0.2028 0.2512 -0.1360 0.023 Uiso 1 1 calc R
C19 C -0.0403(3) 0.1708(2) 0.25472(14) 0.0154(6) Uani 1 1 d .
C26 C 0.0144(3) 0.2009(2) -0.04900(14) 0.0174(6) Uani 1 1 d .
H26A H -0.0659 0.1582 -0.0322 0.021 Uiso 1 1 calc R
H26B H -0.0254 0.2520 -0.0805 0.021 Uiso 1 1 calc R
C24 C 0.2636(3) 0.3182(2) -0.02124(15) 0.0161(6) Uani 1 1 d .
H24A H 0.2371 0.3754 -0.0514 0.019 Uiso 1 1 calc R
H24B H 0.3304 0.3463 0.0121 0.019 Uiso 1 1 calc R

loop_
_atom_site_aniso_label
_atom_site_aniso_U_11
_atom_site_aniso_U_22
_atom_site_aniso_U_33
_atom_site_aniso_U_23
_atom_site_aniso_U_13
_atom_site_aniso_U_12
Pd1 0.01123(8) 0.01236(8) 0.00862(7) -0.00017(7) 0.00098(11) -0.00087(11)
N1 0.0110(10) 0.0187(12) 0.0084(10) -0.0004(9) 0.0014(8) 0.0008(9)
N2 0.0161(14) 0.0148(10) 0.0106(10) 0.0002(8) 0.0000(8) -0.0024(9)
N3 0.0164(13) 0.0177(12) 0.0193(12) -0.0034(10) 0.0024(10) 0.0016(10)
N4 0.0237(15) 0.0151(11) 0.0209(13) -0.0012(10) 0.0002(11) 0.0043(10)
N5 0.0226(14) 0.0157(12) 0.0181(12) -0.0056(10) 0.0002(10) -0.0004(10)
O1 0.0152(11) 0.0220(11) 0.0160(10) -0.0016(9) -0.0014(8) -0.0049(9)
O2 0.0251(12) 0.0206(11) 0.0145(10) -0.0010(9) -0.0045(9) -0.0080(9)
O3 0.0242(11) 0.0264(11) 0.0171(10) -0.0015(9) -0.0052(9) -0.0083(10)
P1 0.0122(3) 0.0127(3) 0.0112(3) -0.0008(3) 0.0003(3) -0.0003(3)
C4 0.0181(13) 0.0184(12) 0.0138(11) -0.0029(9) -0.0009(15) 0.0023(16)
C9 0.0136(14) 0.0160(11) 0.0130(11) -0.0020(9) -0.0011(13) 0.0003(14)
C8 0.0087(15) 0.0144(12) 0.0114(11) 0.0022(9) 0.0015(9) 0.0025(10)
C3 0.0264(17) 0.0222(14) 0.0125(13) -0.0048(12) 0.0028(12) 0.0058(13)
C7 0.0099(12) 0.0164(12) 0.0106(12) 0.0004(10) 0.0016(10) 0.0019(11)
C25 0.0214(16) 0.0175(14) 0.0164(15) 0.0013(13) 0.0003(12) 0.0036(12)
C12 0.0115(13) 0.0166(13) 0.0137(13) 0.0014(11) 0.0021(10) 0.0025(11)
C17 0.0257(17) 0.0221(15) 0.0173(14) 0.0051(12) 0.0032(12) 0.0062(13)
C23 0.0260(17) 0.0140(13) 0.0226(16) -0.0025(12) 0.0021(13) -0.0004(12)
C21 0.0142(14) 0.0203(14) 0.0260(15) -0.0022(13) 0.0021(12) 0.0049(12)
C10 0.0168(19) 0.0209(13) 0.0103(12) -0.0010(10) -0.0013(9) 0.0043(11)
C11 0.0164(14) 0.0214(15) 0.0122(13) 0.0045(11) 0.0038(11) 0.0030(11)
C5 0.0125(14) 0.0184(12) 0.0102(10) 0.0005(8) -0.0013(13) 0.0026(13)
C18 0.0208(18) 0.0229(13) 0.0158(11) 0.0002(10) -0.0036(15) 0.0009(15)
C6 0.0119(13) 0.0132(12) 0.0120(12) 0.0017(10) -0.0008(10) 0.0018(11)
C20 0.0154(17) 0.0172(12) 0.0133(12) -0.0013(10) 0.0001(10) -0.0005(11)
C14 0.0165(14) 0.0161(13) 0.0148(13) 0.0010(11) 0.0018(11) 0.0023(11)
C13 0.0155(14) 0.0156(13) 0.0149(13) -0.0018(11) -0.0001(11) -0.0001(11)
C15 0.0208(15) 0.0142(13) 0.0213(15) 0.0003(11) 0.0006(12) -0.0012(12)
C2 0.0163(15) 0.0288(16) 0.0131(13) 0.0028(12) 0.0052(11) 0.0036(12)
C1 0.0128(13) 0.0200(14) 0.0141(13) 0.0011(11) 0.0023(10) -0.0005(11)
C16 0.0282(17) 0.0165(14) 0.0236(16) 0.0042(12) 0.0050(13) -0.0010(13)
C22 0.0237(16) 0.0203(14) 0.0147(13) -0.0027(12) 0.0015(12) 0.0019(13)
C19 0.0159(15) 0.0150(12) 0.0153(12) -0.0002(10) 0.0011(10) -0.0012(10)
C26 0.0163(18) 0.0188(12) 0.0172(12) -0.0058(10) -0.0012(11) -0.0010(12)
C24 0.0146(14) 0.0156(13) 0.0182(14) -0.0038(11) 0.0014(11) 0.0003(11)

loop_
_atom_type_symbol
_atom_type_description
_atom_type_scat_dispersion_real
_atom_type_scat_dispersion_imag
_atom_type_scat_source
C C 0.0033 0.0016 'International Tables Vol C Tables 4.2.6.8 and 6.1.1.4'
H H 0.0000 0.0000 'International Tables Vol C Tables 4.2.6.8 and 6.1.1.4'
N N 0.0061 0.0033 'International Tables Vol C Tables 4.2.6.8 and 6.1.1.4'
O O 0.0106 0.0060 'International Tables Vol C Tables 4.2.6.8 and 6.1.1.4'
P P 0.1023 0.0942 'International Tables Vol C Tables 4.2.6.8 and 6.1.1.4'
Pd Pd -0.9988 1.0072 'International Tables Vol C Tables 4.2.6.8 and 6.1.1.4'

loop_
_geom_angle_atom_site_label_1
_geom_angle_atom_site_label_2
_geom_angle_atom_site_label_3
_geom_angle
C8 Pd1 N1 88.76(10)
C8 Pd1 N2 178.66(10)
N1 Pd1 N2 92.35(9)
C8 Pd1 P1 88.16(8)
N1 Pd1 P1 168.64(7)
N2 Pd1 P1 90.89(7)
C5 N1 C1 118.5(2)
C5 N1 Pd1 121.4(2)
C1 N1 Pd1 119.1(2)
C13 N2 C20 109.5(2)
C13 N2 Pd1 121.74(18)
C20 N2 Pd1 128.71(18)
C21 N3 C22 108.9(2)
C21 N3 C24 111.0(2)
C22 N3 C24 110.6(2)
C23 N4 C25 111.4(3)
C23 N4 C21 108.1(3)
C25 N4 C21 111.3(2)
C22 N5 C23 108.5(3)
C22 N5 C26 111.8(2)
C23 N5 C26 111.1(2)
C24 P1 C26 99.96(14)
C24 P1 C25 97.34(14)
C26 P1 C25 98.24(14)
C24 P1 Pd1 114.61(10)
C26 P1 Pd1 125.49(11)
C25 P1 Pd1 116.36(11)
C5 C4 C3 119.4(3)
C10 C9 C8 121.8(3)
C9 C8 C7 116.9(2)
C9 C8 Pd1 123.9(2)
C7 C8 Pd1 118.97(19)
C2 C3 C4 118.3(3)
C8 C7 C12 121.0(2)
C8 C7 C6 123.1(2)
C12 C7 C6 115.6(3)
N4 C25 P1 111.8(2)
C11 C12 C7 120.1(3)
C16 C17 C18 121.3(3)
N4 C23 N5 114.5(2)
N3 C21 N4 114.0(3)
C9 C10 C11 120.1(3)
C12 C11 C10 119.6(3)
N1 C5 C4 121.9(3)
N1 C5 C6 120.5(2)
C4 C5 C6 117.6(3)
C19 C18 C17 117.5(3)
O1 C6 C7 122.6(3)
O1 C6 C5 117.0(3)
C7 C6 C5 120.0(3)
O3 C20 N2 125.8(3)
O3 C20 C19 126.4(3)
N2 C20 C19 107.8(2)
C19 C14 C15 122.3(3)
C19 C14 C13 106.9(2)
C15 C14 C13 130.8(3)
O2 C13 N2 125.5(3)
O2 C13 C14 125.7(3)
N2 C13 C14 108.7(2)
C14 C15 C16 116.8(3)
C1 C2 C3 119.7(3)
N1 C1 C2 122.2(3)
C17 C16 C15 121.1(3)
N3 C22 N5 114.7(3)
C14 C19 C18 120.9(3)
C14 C19 C20 107.0(2)
C18 C19 C20 132.0(3)
N5 C26 P1 110.6(2)
N3 C24 P1 112.1(2)

loop_
_geom_bond_atom_site_label_1
_geom_bond_atom_site_label_2
_geom_bond_distance
Pd1 C8 1.996(3)
Pd1 N1 2.088(2)
Pd1 N2 2.109(2)
Pd1 P1 2.2337(7)
N1 C5 1.344(4)
N1 C1 1.352(4)
N2 C13 1.375(4)
N2 C20 1.390(3)
N3 C21 1.466(4)
N3 C22 1.464(4)
N3 C24 1.469(4)
N4 C23 1.463(4)
N4 C25 1.473(4)
N4 C21 1.474(4)
N5 C22 1.468(4)
N5 C23 1.472(4)
N5 C26 1.475(4)
O1 C6 1.222(4)
O2 C13 1.226(4)
O3 C20 1.216(4)
P1 C24 1.844(3)
P1 C26 1.848(3)
P1 C25 1.851(3)
C4 C5 1.387(4)
C4 C3 1.388(5)
C9 C10 1.386(4)
C9 C8 1.402(4)
C8 C7 1.405(4)
C3 C2 1.384(5)
C7 C12 1.406(4)
C7 C6 1.480(4)
C12 C11 1.382(4)
C17 C16 1.389(5)
C17 C18 1.396(5)
C10 C11 1.390(4)
C5 C6 1.516(4)
C18 C19 1.386(4)
C20 C19 1.506(4)
C14 C19 1.383(4)
C14 C15 1.386(4)
C14 C13 1.497(4)
C15 C16 1.400(4)
C2 C1 1.370(4)
